data_2102376
loop_
_publ_author_name
'Marsh, Richard E.'

_publ_section_title
;
 Space group <i>Cc</i>: an update
;
_journal_issue 2
_journal_name_full 'Acta Crystallographica Section B'
_journal_page_first 252
_journal_page_last 253
_journal_paper_doi 10.1107/S0108768104003878
_journal_volume 60
_journal_year 2004
_chemical_formula_moiety 'C80 H64 N20 Zn3, 2(Cl O4), 5(H2 O)'
_chemical_formula_sum 'C80 H74 Cl2 N20 O13 Zn3'
_space_group_crystal_system monoclinic
_space_group_IT_number 15
_space_group_name_Hall '-C 2yc'
_space_group_name_H-M_alt 'C 1 2/c 1'
_audit_creation_method CRYM
_cell_angle_alpha 90
_cell_angle_beta 123.95
_cell_angle_gamma 90
_cell_formula_units_Z 4
_cell_length_a 27.5597
_cell_length_b 18.4326
_cell_length_c 20.1604
_cell_volume 8495.517
_cod_data_source_file bk0142.cif
_cod_data_source_block LUNWIA
_cod_depositor_comments
;
 Updating space group information and adding the symmetry operation list.

 Antanas Vaitkus,
 2018-06-14

 Marking attached hydrogen atoms.

 Antanas Vaitkus,
 2017-11-30

 Adding the _cell_formula_units_Z data item.

 Antanas Vaitkus,
 2017-08-05

  Added moiety chemical formula from Marsh (2004) paper.
  The summary chemical formula is calculated from moiety formula using
  AdHocParser
  (svn://www.crystallography.net/cod-tools/trunk/Formulae/AdHocParser.yp,
  revision 1441.)

  Andrius Merkys
  2013-11-11
;
_cod_original_sg_symbol_H-M C2/c
_cod_database_code 2102376

loop_
_space_group_symop_id
_space_group_symop_operation_xyz
1 x,y,z
2 -x,y,-z+1/2
3 -x,-y,-z
4 x,-y,z+1/2
5 x+1/2,y+1/2,z
6 -x+1/2,y+1/2,-z+1/2
7 -x+1/2,-y+1/2,-z
8 x+1/2,-y+1/2,z+1/2

loop_
_atom_site_label
_atom_site_type_symbol
_atom_site_fract_x
_atom_site_fract_y
_atom_site_fract_z
_atom_site_attached_hydrogens
Zn1 Zn 0.00000 1.19860 0.25000 0
Zn2 Zn 0.00000 0.94709 0.25000 0
Zn3 Zn 0.00000 0.70173 0.25000 0
N1 N 0.06805 1.27240 0.31660 0
N2 N 0.11375 1.24710 0.24865 0
N3 N 0.03105 1.15985 0.19290 0
N4 N -0.02485 1.05040 0.12240 0
N5 N -0.07270 1.01220 0.17800 0
C1 C 0.06770 1.31395 0.37125 0
H1 H 0.04185 1.30050 0.38570 0
C2 C 0.10255 1.37420 0.40660 0
H2 H 0.10170 1.40120 0.44600 0
C3 C 0.13945 1.39600 0.38465 0
C4 C 0.14080 1.35320 0.32925 0
H3 H 0.16570 1.36660 0.31320 0
C5 C 0.10530 1.28980 0.29700 0
C6 C 0.17780 1.46420 0.42195 3
C7 C 0.08310 1.18935 0.20780 0
C8 C 0.10400 1.14220 0.17120 0
C9 C 0.15500 1.14565 0.17335 0
H7 H 0.18265 1.18500 0.19860 0
C10 C 0.16380 1.08840 0.13690 0
H8 H 0.19855 1.08880 0.13775 0
C11 C 0.12370 1.03030 0.09935 0
H9 H 0.13105 0.99270 0.07445 0
C12 C 0.07215 1.02800 0.09790 0
H10 H 0.04435 0.98870 0.07310 0
C13 C 0.06365 1.08465 0.13380 0
C14 C 0.01770 1.09710 0.14715 0
C15 C -0.12015 1.01505 0.18155 0
H11 H -0.12230 0.97945 0.21370 0
C16 C -0.16470 1.06565 0.14220 0
H12 H -0.19655 1.06610 0.14780 0
C17 C -0.16260 1.11740 0.09285 0
C18 C -0.11515 1.11435 0.08715 0
H13 H -0.11295 1.14815 0.05350 0
C19 C -0.07055 1.06140 0.13100 0
C20 C -0.21045 1.17380 0.04660 3
N11 N -0.01210 0.62810 0.31260 0
N12 N 0.08720 0.64435 0.44080 0
N13 N 0.07700 0.73565 0.34600 0
N14 N 0.10310 0.84135 0.30400 0
N15 N 0.01205 0.87985 0.18285 0
C41 C -0.06295 0.58790 0.26995 0
H33 H -0.09620 0.60525 0.21715 0
C42 C -0.07010 0.52455 0.29700 0
H34 H -0.10725 0.49855 0.26410 0
C43 C -0.02210 0.49840 0.37355 0
C44 C 0.03040 0.53895 0.41985 0
H35 H 0.06380 0.52235 0.47305 0
C45 C 0.03465 0.60460 0.38875 0
C46 C -0.02855 0.42820 0.40600 3
C47 C 0.10325 0.70200 0.42150 0
C48 C 0.15770 0.74280 0.48530 0
C49 C 0.19920 0.73175 0.56940 0
H39 H 0.19540 0.69225 0.59620 0
C50 C 0.24700 0.78100 0.61350 0
H40 H 0.27630 0.77515 0.67160 0
C51 C 0.25250 0.83785 0.57440 0
H41 H 0.28580 0.87015 0.60585 0
C52 C 0.21020 0.84870 0.48975 0
H42 H 0.21345 0.88850 0.46275 0
C53 C 0.16380 0.80015 0.44670 0
C54 C 0.11215 0.79475 0.35795 0
C55 C -0.02950 0.87690 0.09995 0
H43 H -0.06240 0.91020 0.07380 0
C56 C -0.02620 0.82790 0.05200 0
H44 H -0.05670 0.82750 -0.00625 0
C57 C 0.02150 0.77865 0.08780 0
C58 C 0.06415 0.78145 0.17445 0
H45 H 0.09725 0.74855 0.20215 0
C59 C 0.05815 0.83210 0.21980 0
C60 C 0.02505 0.72545 0.03440 3
O1 O 0.00000 0.44890 0.25000 2
Cl1 Cl 0.17340 0.41745 0.65530 0
O2 O 0.19750 0.15200 0.61250 0
H67 H 0.21750 0.14000 0.67050 0
H68 H 0.18450 0.19900 0.60550 0
O10 O 0.27000 0.59850 0.72850 2
O18 O 0.20460 0.47425 0.70520 0
O20 O 0.21185 0.38550 0.63485 0
O21 O 0.11570 0.42890 0.58500 0
O22 O 0.17065 0.35175 0.69455 0
